data_7120481
loop_
_publ_author_name
'Hamze, Rasha'
'jazzar, rodolphe fouad ren\'e'
'Soleilhavoup, Michele'
'Djurovich, Peter Ivan'
'Bertrand, Guy'
'Thompson, Mark'

_publ_section_title
;
 Phosphorescent 2&#x2011;, 3&#x2011; and 4&#x2011;coordinate cyclic
 (alkyl)(amino)carbene (CAAC) Cu(I) complexes
;
_journal_name_full 'Chem. Commun.'
_journal_paper_doi 10.1039/C7CC02638B
_journal_year 2017
_chemical_formula_sum 'C31 H45 B Cu N7'
_chemical_formula_weight 590.09
_chemical_name_systematic Et2CAAC-CuTp
_space_group_crystal_system monoclinic
_space_group_IT_number 14
_space_group_name_Hall '-P 2yn'
_space_group_name_H-M_alt 'P 1 21/n 1'
_symmetry_space_group_name_Hall '-P 2yn'
_symmetry_space_group_name_H-M 'P 1 21/n 1'
_atom_sites_solution_hydrogens mixed
_audit_update_record
;
2017-04-04 deposited with the CCDC.
2017-07-20 downloaded from the CCDC.
;
_cell_angle_alpha 90
_cell_angle_beta 102.788(4)
_cell_angle_gamma 90
_cell_formula_units_Z 4
_cell_length_a 9.467(3)
_cell_length_b 18.450(5)
_cell_length_c 18.900(5)
_cell_measurement_reflns_used 130
_cell_measurement_temperature 100.(2)
_cell_measurement_theta_max 28.6510
_cell_measurement_theta_min 2.5133
_cell_volume 3219.3(16)
_computing_cell_refinement 'APEX2 v2014.11-0 (Bruker AXS, 2014)'
_computing_data_collection 'Bruker Instrument Service v2012.12.0.3 (Bruker AXS, 2012)'
_computing_data_reduction 'SAINT V8.34A (Bruker AXS, 2013)'
_computing_publication_material 'SHELXTL XT 2014/4 (Bruker AXS, 2014)'
_computing_structure_refinement 'SHELXTL XL 2014/7 (Bruker AXS, 2014)'
_computing_structure_solution 'SHELXTL XT 2014/4 (Bruker AXS, 2014)'
_diffrn_ambient_temperature 100.(2)
_diffrn_measured_fraction_theta_full 0.962
_diffrn_measured_fraction_theta_max 0.962
_diffrn_measurement_device_type 'Bruker APEX II CCD'
_diffrn_measurement_method 'omega- and phi-scans'
_diffrn_radiation_monochromator 'TRIUMPH curved-crystal'
_diffrn_radiation_type 'MoK\a '
_diffrn_radiation_wavelength 0.71073
_diffrn_reflns_av_R_equivalents 0.0517
_diffrn_reflns_av_unetI/netI 0.0292
_diffrn_reflns_limit_h_max 13
_diffrn_reflns_limit_h_min -13
_diffrn_reflns_limit_k_max 26
_diffrn_reflns_limit_k_min -25
_diffrn_reflns_limit_l_max 27
_diffrn_reflns_limit_l_min -27
_diffrn_reflns_number 80400
_diffrn_reflns_theta_full 31.50
_diffrn_reflns_theta_max 31.50
_diffrn_reflns_theta_min 1.56
_diffrn_source 'fine-focus tube'
_exptl_absorpt_coefficient_mu 0.709
_exptl_absorpt_correction_T_max 0.82
_exptl_absorpt_correction_T_min 0.78
_exptl_absorpt_process_details 'SADABS 2014/5 (Bruker AXS, 2014)'
_exptl_crystal_colour 'clear yellow'
_exptl_crystal_density_diffrn 1.217
_exptl_crystal_density_method 'not measured'
_exptl_crystal_description prismatic
_exptl_crystal_F_000 1256
_exptl_crystal_preparation ', Luminescent'
_exptl_crystal_recrystallization_method 'Re-crystallisation from solvent: THF, hexane'
_exptl_crystal_size_max 0.368
_exptl_crystal_size_mid 0.328
_exptl_crystal_size_min 0.297
_refine_diff_density_max 0.468
_refine_diff_density_min -0.324
_refine_ls_extinction_method none
_refine_ls_goodness_of_fit_ref 1.028
_refine_ls_hydrogen_treatment mixed
_refine_ls_matrix_type full
_refine_ls_number_parameters 373
_refine_ls_number_reflns 10303
_refine_ls_number_restraints 0
_refine_ls_restrained_S_all 1.028
_refine_ls_R_factor_all 0.0367
_refine_ls_R_factor_gt 0.0290
_refine_ls_shift/su_max 0.001
_refine_ls_shift/su_mean 0.000
_refine_ls_structure_factor_coef Fsqd
_refine_ls_weighting_details 'w=1/[\s^2^(Fo^2^)+(0.0337P)^2^+1.2293P] where P=(Fo^2^+2Fc^2^)/3'
_refine_ls_weighting_scheme calc
_refine_ls_wR_factor_gt 0.0735
_refine_ls_wR_factor_ref 0.0772
_reflns_number_gt 8908
_reflns_number_total 10303
_reflns_threshold_expression 'I > 2\s(I)'
_cod_data_source_file c7cc02638b2.cif
_cod_data_source_block I_CCDC1
_cod_database_code 7120481

loop_
_space_group_symop_operation_xyz
'x, y, z'
'-x+1/2, y+1/2, -z+1/2'
'-x, -y, -z'
'x-1/2, -y-1/2, z-1/2'

loop_
_atom_site_type_symbol
_atom_site_label
_atom_site_fract_x
_atom_site_fract_y
_atom_site_fract_z
_atom_site_U_iso_or_equiv
_atom_site_adp_type
_atom_site_calc_flag
_atom_site_refinement_flags_adp
_atom_site_refinement_flags_posn
_atom_site_occupancy
B B1 0.60425(14) 0.13531(7) 0.42741(7) 0.0181(2) Uani d . . 1
H H70 0.6596(16) 0.0894(8) 0.4606(8) 0.024(4) Uiso d . . 1
C C1 0.38621(10) 0.35147(5) 0.27891(5) 0.01131(16) Uani d . . 1
C C2 0.22776(11) 0.44331(5) 0.21080(6) 0.01453(18) Uani d . . 1
C C3 0.38030(12) 0.45548(6) 0.19687(6) 0.0192(2) Uani d . . 1
H H3A 0.415 0.5048 0.2124 0.023 Uiso calc U R 1
H H3B 0.3782 0.4504 0.1445 0.023 Uiso calc U R 1
C C4 0.48218(11) 0.39777(5) 0.24107(6) 0.01350(17) Uani d . . 1
C C5 0.17471(13) 0.50764(6) 0.24874(7) 0.0224(2) Uani d . . 1
H H5A 0.0831 0.495 0.2616 0.034 Uiso calc U R 1
H H5B 0.1599 0.5495 0.2161 0.034 Uiso calc U R 1
H H5C 0.2471 0.5196 0.2928 0.034 Uiso calc U R 1
C C6 0.11493(13) 0.42771(6) 0.14109(6) 0.0218(2) Uani d . . 1
H H6A 0.1502 0.389 0.114 0.033 Uiso calc U R 1
H H6B 0.0982 0.4716 0.1113 0.033 Uiso calc U R 1
H H6C 0.024 0.4125 0.1533 0.033 Uiso calc U R 1
C C7 0.54335(11) 0.34529(6) 0.19119(6) 0.01640(19) Uani d . . 1
H H7A 0.6016 0.3078 0.222 0.02 Uiso calc U R 1
H H7B 0.4609 0.3205 0.1589 0.02 Uiso calc U R 1
C C8 0.63729(14) 0.37994(7) 0.14402(7) 0.0277(3) Uani d . . 1
H H8A 0.5845 0.4203 0.1165 0.042 Uiso calc U R 1
H H8B 0.6601 0.3437 0.1103 0.042 Uiso calc U R 1
H H8C 0.7273 0.398 0.1751 0.042 Uiso calc U R 1
C C9 0.61006(12) 0.42991(6) 0.29748(6) 0.0183(2) Uani d . . 1
H H9A 0.669 0.3894 0.3227 0.022 Uiso calc U R 1
H H9B 0.672 0.4577 0.2713 0.022 Uiso calc U R 1
C C10 0.56932(14) 0.47941(7) 0.35475(7) 0.0255(2) Uani d . . 1
H H10A 0.5144 0.521 0.3309 0.038 Uiso calc U R 1
H H10B 0.6576 0.4965 0.388 0.038 Uiso calc U R 1
H H10C 0.5099 0.4524 0.3821 0.038 Uiso calc U R 1
C C11 0.13233(10) 0.34304(5) 0.28325(5) 0.01269(17) Uani d . . 1
C C12 0.05352(11) 0.28790(6) 0.24034(6) 0.01397(18) Uani d . . 1
C C13 -0.06706(11) 0.25917(6) 0.26221(6) 0.0190(2) Uani d . . 1
H H13 -0.123 0.2225 0.2336 0.023 Uiso calc U R 1
C C14 -0.10651(12) 0.28318(7) 0.32483(7) 0.0224(2) Uani d . . 1
H H14 -0.1902 0.264 0.3381 0.027 Uiso calc U R 1
C C15 -0.02314(12) 0.33520(7) 0.36788(6) 0.0215(2) Uani d . . 1
H H15 -0.0489 0.3502 0.4114 0.026 Uiso calc U R 1
C C16 0.09802(11) 0.36608(6) 0.34875(6) 0.01640(19) Uani d . . 1
C C17 0.19314(13) 0.41757(6) 0.40176(6) 0.0209(2) Uani d . . 1
H H17 0.266 0.4391 0.3768 0.025 Uiso calc U R 1
C C18 0.10648(16) 0.48011(8) 0.42555(8) 0.0340(3) Uani d . . 1
H H18A 0.0525 0.5057 0.3826 0.051 Uiso calc U R 1
H H18B 0.1732 0.5138 0.4562 0.051 Uiso calc U R 1
H H18C 0.0385 0.4606 0.453 0.051 Uiso calc U R 1
C C19 0.27563(15) 0.37528(8) 0.46815(7) 0.0288(3) Uani d . . 1
H H19A 0.2064 0.3539 0.4938 0.043 Uiso calc U R 1
H H19B 0.3405 0.4083 0.5008 0.043 Uiso calc U R 1
H H19C 0.3326 0.3367 0.4522 0.043 Uiso calc U R 1
C C20 0.09875(11) 0.25378(6) 0.17520(6) 0.01499(18) Uani d . . 1
H H20 0.1785 0.2839 0.1635 0.018 Uiso calc U R 1
C C21 0.15882(13) 0.17726(6) 0.19549(6) 0.0209(2) Uani d . . 1
H H21A 0.2422 0.1803 0.2367 0.031 Uiso calc U R 1
H H21B 0.1891 0.1555 0.1539 0.031 Uiso calc U R 1
H H21C 0.0834 0.1472 0.2088 0.031 Uiso calc U R 1
C C22 -0.02522(13) 0.25075(7) 0.10718(6) 0.0222(2) Uani d . . 1
H H22A -0.1018 0.2186 0.1162 0.033 Uiso calc U R 1
H H22B 0.0118 0.2322 0.0662 0.033 Uiso calc U R 1
H H22C -0.0647 0.2995 0.0958 0.033 Uiso calc U R 1
C C23 0.58850(12) 0.15782(6) 0.23494(6) 0.01745(19) Uani d . . 1
H H23 0.5575 0.1825 0.1901 0.021 Uiso calc U R 1
C C24 0.67362(13) 0.09519(6) 0.24423(7) 0.0225(2) Uani d . . 1
H H24 0.711 0.0698 0.2086 0.027 Uiso calc U R 1
C C25 0.69099(13) 0.07855(6) 0.31703(7) 0.0220(2) Uani d . . 1
H H25 0.7441 0.0387 0.3413 0.026 Uiso calc U R 1
C C26 0.70566(12) 0.32236(7) 0.47299(6) 0.0203(2) Uani d . . 1
H H26 0.6922 0.3732 0.4667 0.024 Uiso calc U R 1
C C27 0.81507(13) 0.29003(8) 0.52559(6) 0.0261(2) Uani d . . 1
H H27 0.888 0.3135 0.5608 0.031 Uiso calc U R 1
C C28 0.79321(13) 0.21649(7) 0.51490(6) 0.0239(2) Uani d . . 1
H H28 0.85 0.1791 0.5419 0.029 Uiso calc U R 1
C C29 0.22190(12) 0.17726(6) 0.40461(6) 0.0206(2) Uani d . . 1
H H29 0.1381 0.2052 0.3851 0.025 Uiso calc U R 1
C C30 0.22441(13) 0.11734(7) 0.45067(6) 0.0227(2) Uani d . . 1
H H30 0.1459 0.0972 0.4678 0.027 Uiso calc U R 1
C C31 0.36644(13) 0.09440(6) 0.46541(6) 0.0199(2) Uani d . . 1
H H31 0.4047 0.0547 0.4956 0.024 Uiso calc U R 1
Cu Cu01 0.45463(2) 0.26932(2) 0.33745(2) 0.01272(4) Uani d . . 1
N N1 0.25318(9) 0.37687(4) 0.25992(4) 0.01131(15) Uani d . . 1
N N2 0.55629(10) 0.17858(5) 0.29736(5) 0.01552(16) Uani d . . 1
N N3 0.61946(10) 0.12871(5) 0.34781(5) 0.01676(17) Uani d . . 1
N N4 0.62266(10) 0.27214(5) 0.43273(5) 0.01621(17) Uani d . . 1
N N5 0.67712(10) 0.20673(5) 0.45942(5) 0.01750(17) Uani d . . 1
N N6 0.35316(10) 0.18972(5) 0.39183(5) 0.01763(17) Uani d . . 1
N N7 0.44246(10) 0.13786(5) 0.42964(5) 0.01678(17) Uani d . . 1

loop_
_atom_site_aniso_label
_atom_site_aniso_U_11
_atom_site_aniso_U_22
_atom_site_aniso_U_33
_atom_site_aniso_U_12
_atom_site_aniso_U_13
_atom_site_aniso_U_23
B1 0.0197(5) 0.0171(5) 0.0164(5) 0.0040(4) 0.0018(4) 0.0037(4)
C1 0.0125(4) 0.0106(4) 0.0108(4) -0.0005(3) 0.0023(3) -0.0015(3)
C2 0.0161(4) 0.0106(4) 0.0160(4) 0.0022(3) 0.0015(4) 0.0024(3)
C3 0.0188(5) 0.0155(5) 0.0237(5) 0.0016(4) 0.0057(4) 0.0080(4)
C4 0.0130(4) 0.0119(4) 0.0158(4) -0.0006(3) 0.0035(3) 0.0022(3)
C5 0.0273(6) 0.0130(5) 0.0262(6) 0.0065(4) 0.0046(4) -0.0007(4)
C6 0.0261(6) 0.0176(5) 0.0179(5) 0.0000(4) -0.0036(4) 0.0041(4)
C7 0.0164(5) 0.0177(5) 0.0162(5) -0.0007(4) 0.0059(4) 0.0010(4)
C8 0.0287(6) 0.0302(6) 0.0292(6) 0.0007(5) 0.0172(5) 0.0056(5)
C9 0.0158(5) 0.0163(5) 0.0223(5) -0.0043(4) 0.0032(4) -0.0007(4)
C10 0.0254(6) 0.0198(5) 0.0294(6) -0.0027(4) 0.0018(5) -0.0082(5)
C11 0.0101(4) 0.0141(4) 0.0141(4) 0.0028(3) 0.0035(3) 0.0011(3)
C12 0.0118(4) 0.0151(4) 0.0148(4) 0.0014(3) 0.0027(3) 0.0015(3)
C13 0.0117(4) 0.0234(5) 0.0213(5) -0.0021(4) 0.0027(4) 0.0022(4)
C14 0.0119(5) 0.0329(6) 0.0241(5) 0.0015(4) 0.0078(4) 0.0054(5)
C15 0.0163(5) 0.0320(6) 0.0183(5) 0.0058(4) 0.0082(4) 0.0013(4)
C16 0.0141(4) 0.0208(5) 0.0144(4) 0.0048(4) 0.0034(4) -0.0006(4)
C17 0.0221(5) 0.0246(5) 0.0160(5) 0.0039(4) 0.0042(4) -0.0063(4)
C18 0.0379(7) 0.0348(7) 0.0301(7) 0.0107(6) 0.0089(6) -0.0136(6)
C19 0.0303(6) 0.0367(7) 0.0170(5) 0.0043(5) -0.0002(5) -0.0041(5)
C20 0.0148(4) 0.0145(4) 0.0154(4) -0.0012(3) 0.0027(4) -0.0021(4)
C21 0.0238(5) 0.0147(5) 0.0240(5) 0.0008(4) 0.0050(4) -0.0020(4)
C22 0.0207(5) 0.0260(5) 0.0178(5) -0.0021(4) 0.0000(4) -0.0037(4)
C23 0.0189(5) 0.0162(5) 0.0175(5) -0.0007(4) 0.0046(4) -0.0028(4)
C24 0.0249(6) 0.0177(5) 0.0272(6) 0.0024(4) 0.0105(5) -0.0049(4)
C25 0.0216(5) 0.0159(5) 0.0287(6) 0.0062(4) 0.0061(4) -0.0002(4)
C26 0.0216(5) 0.0250(5) 0.0149(5) -0.0057(4) 0.0050(4) -0.0032(4)
C27 0.0216(5) 0.0392(7) 0.0154(5) -0.0083(5) -0.0005(4) -0.0023(5)
C28 0.0188(5) 0.0351(6) 0.0151(5) 0.0016(4) -0.0022(4) 0.0041(4)
C29 0.0183(5) 0.0227(5) 0.0217(5) -0.0014(4) 0.0062(4) 0.0028(4)
C30 0.0270(6) 0.0234(5) 0.0195(5) -0.0065(4) 0.0087(4) 0.0015(4)
C31 0.0301(6) 0.0157(5) 0.0141(5) -0.0030(4) 0.0051(4) 0.0020(4)
Cu01 0.01287(6) 0.01188(6) 0.01304(6) 0.00194(4) 0.00206(4) 0.00253(4)
N1 0.0126(4) 0.0100(3) 0.0113(4) 0.0007(3) 0.0026(3) 0.0001(3)
N2 0.0168(4) 0.0143(4) 0.0147(4) 0.0027(3) 0.0019(3) 0.0006(3)
N3 0.0176(4) 0.0138(4) 0.0180(4) 0.0042(3) 0.0020(3) 0.0014(3)
N4 0.0171(4) 0.0176(4) 0.0134(4) 0.0004(3) 0.0023(3) 0.0003(3)
N5 0.0164(4) 0.0211(4) 0.0138(4) 0.0024(3) 0.0007(3) 0.0028(3)
N6 0.0168(4) 0.0168(4) 0.0191(4) 0.0019(3) 0.0037(3) 0.0053(3)
N7 0.0208(4) 0.0143(4) 0.0148(4) 0.0010(3) 0.0029(3) 0.0034(3)

loop_
_atom_type_symbol
_atom_type_description
_atom_type_scat_dispersion_real
_atom_type_scat_dispersion_imag
_atom_type_scat_source
C C 0.0033 0.0016 'International Tables Vol C Tables 4.2.6.8 and 6.1.1.4'
B B 0.0013 0.0007 'International Tables Vol C Tables 4.2.6.8 and 6.1.1.4'
N N 0.0061 0.0033 'International Tables Vol C Tables 4.2.6.8 and 6.1.1.4'
Cu Cu 0.3201 1.2651 'International Tables Vol C Tables 4.2.6.8 and 6.1.1.4'
H H 0.0000 0.0000 'International Tables Vol C Tables 4.2.6.8 and 6.1.1.4'

loop_
_geom_angle_atom_site_label_1
_geom_angle_atom_site_label_2
_geom_angle_atom_site_label_3
_geom_angle
N7 B1 N5 108.84(9)
N7 B1 N3 109.61(9)
N5 B1 N3 108.53(9)
N7 B1 H70 110.8(8)
N5 B1 H70 108.3(8)
N3 B1 H70 110.7(8)
N1 C1 C4 107.70(8)
N1 C1 Cu01 128.58(7)
C4 C1 Cu01 123.62(7)
N1 C2 C5 111.28(9)
N1 C2 C6 111.07(8)
C5 C2 C6 108.13(9)
N1 C2 C3 101.17(8)
C5 C2 C3 112.64(9)
C6 C2 C3 112.50(9)
C2 C3 C4 107.61(8)
C2 C3 H3A 110.2
C4 C3 H3A 110.2
C2 C3 H3B 110.2
C4 C3 H3B 110.2
H3A C3 H3B 108.5
C1 C4 C9 110.29(8)
C1 C4 C7 105.98(8)
C9 C4 C7 108.58(8)
C1 C4 C3 105.75(8)
C9 C4 C3 114.04(9)
C7 C4 C3 111.88(9)
C2 C5 H5A 109.5
C2 C5 H5B 109.5
H5A C5 H5B 109.5
C2 C5 H5C 109.5
H5A C5 H5C 109.5
H5B C5 H5C 109.5
C2 C6 H6A 109.5
C2 C6 H6B 109.5
H6A C6 H6B 109.5
C2 C6 H6C 109.5
H6A C6 H6C 109.5
H6B C6 H6C 109.5
C8 C7 C4 115.89(9)
C8 C7 H7A 108.3
C4 C7 H7A 108.3
C8 C7 H7B 108.3
C4 C7 H7B 108.3
H7A C7 H7B 107.4
C7 C8 H8A 109.5
C7 C8 H8B 109.5
H8A C8 H8B 109.5
C7 C8 H8C 109.5
H8A C8 H8C 109.5
H8B C8 H8C 109.5
C10 C9 C4 115.86(9)
C10 C9 H9A 108.3
C4 C9 H9A 108.3
C10 C9 H9B 108.3
C4 C9 H9B 108.3
H9A C9 H9B 107.4
C9 C10 H10A 109.5
C9 C10 H10B 109.5
H10A C10 H10B 109.5
C9 C10 H10C 109.5
H10A C10 H10C 109.5
H10B C10 H10C 109.5
C12 C11 C16 121.79(9)
C12 C11 N1 119.18(9)
C16 C11 N1 119.02(9)
C13 C12 C11 117.78(10)
C13 C12 C20 118.31(9)
C11 C12 C20 123.73(9)
C14 C13 C12 121.36(11)
C14 C13 H13 119.3
C12 C13 H13 119.3
C15 C14 C13 119.68(10)
C15 C14 H14 120.2
C13 C14 H14 120.2
C14 C15 C16 121.56(10)
C14 C15 H15 119.2
C16 C15 H15 119.2
C15 C16 C11 117.70(10)
C15 C16 C17 118.93(10)
C11 C16 C17 123.17(10)
C16 C17 C19 109.90(10)
C16 C17 C18 112.59(10)
C19 C17 C18 110.46(10)
C16 C17 H17 107.9
C19 C17 H17 107.9
C18 C17 H17 107.9
C17 C18 H18A 109.5
C17 C18 H18B 109.5
H18A C18 H18B 109.5
C17 C18 H18C 109.5
H18A C18 H18C 109.5
H18B C18 H18C 109.5
C17 C19 H19A 109.5
C17 C19 H19B 109.5
H19A C19 H19B 109.5
C17 C19 H19C 109.5
H19A C19 H19C 109.5
H19B C19 H19C 109.5
C12 C20 C22 113.02(9)
C12 C20 C21 109.37(9)
C22 C20 C21 110.27(9)
C12 C20 H20 108.0
C22 C20 H20 108.0
C21 C20 H20 108.0
C20 C21 H21A 109.5
C20 C21 H21B 109.5
H21A C21 H21B 109.5
C20 C21 H21C 109.5
H21A C21 H21C 109.5
H21B C21 H21C 109.5
C20 C22 H22A 109.5
C20 C22 H22B 109.5
H22A C22 H22B 109.5
C20 C22 H22C 109.5
H22A C22 H22C 109.5
H22B C22 H22C 109.5
N2 C23 C24 111.32(10)
N2 C23 H23 124.3
C24 C23 H23 124.3
C25 C24 C23 104.28(10)
C25 C24 H24 127.9
C23 C24 H24 127.9
N3 C25 C24 108.39(10)
N3 C25 H25 125.8
C24 C25 H25 125.8
N4 C26 C27 110.97(11)
N4 C26 H26 124.5
C27 C26 H26 124.5
C28 C27 C26 104.56(10)
C28 C27 H27 127.7
C26 C27 H27 127.7
N5 C28 C27 108.30(11)
N5 C28 H28 125.8
C27 C28 H28 125.8
N6 C29 C30 111.01(10)
N6 C29 H29 124.5
C30 C29 H29 124.5
C31 C30 C29 104.41(10)
C31 C30 H30 127.8
C29 C30 H30 127.8
N7 C31 C30 108.66(10)
N7 C31 H31 125.7
C30 C31 H31 125.7
C1 Cu01 N4 124.62(4)
C1 Cu01 N6 134.02(4)
N4 Cu01 N6 86.62(4)
C1 Cu01 N2 122.42(4)
N4 Cu01 N2 90.47(4)
N6 Cu01 N2 85.32(4)
C1 N1 C11 122.24(8)
C1 N1 C2 117.69(8)
C11 N1 C2 120.06(8)
C23 N2 N3 105.83(9)
C23 N2 Cu01 137.77(7)
N3 N2 Cu01 116.10(7)
C25 N3 N2 110.17(9)
C25 N3 B1 129.45(9)
N2 N3 B1 120.37(9)
C26 N4 N5 106.02(9)
C26 N4 Cu01 137.29(8)
N5 N4 Cu01 116.28(7)
C28 N5 N4 110.15(10)
C28 N5 B1 129.20(10)
N4 N5 B1 120.63(9)
C29 N6 N7 106.06(9)
C29 N6 Cu01 137.66(8)
N7 N6 Cu01 116.10(7)
C31 N7 N6 109.85(9)
C31 N7 B1 129.53(9)
N6 N7 B1 120.62(9)

loop_
_geom_bond_atom_site_label_1
_geom_bond_atom_site_label_2
_geom_bond_distance
B1 N7 1.5423(16)
B1 N5 1.5471(16)
B1 N3 1.5477(16)
B1 H70 1.114(15)
C1 N1 1.3169(13)
C1 C4 1.5344(14)
C1 Cu01 1.9035(10)
C2 N1 1.5243(13)
C2 C5 1.5278(15)
C2 C6 1.5288(15)
C2 C3 1.5406(15)
C3 C4 1.5510(14)
C3 H3A 0.99
C3 H3B 0.99
C4 C9 1.5435(15)
C4 C7 1.5503(15)
C5 H5A 0.98
C5 H5B 0.98
C5 H5C 0.98
C6 H6A 0.98
C6 H6B 0.98
C6 H6C 0.98
C7 C8 1.5315(15)
C7 H7A 0.99
C7 H7B 0.99
C8 H8A 0.98
C8 H8B 0.98
C8 H8C 0.98
C9 C10 1.5294(16)
C9 H9A 0.99
C9 H9B 0.99
C10 H10A 0.98
C10 H10B 0.98
C10 H10C 0.98
C11 C12 1.4076(14)
C11 C16 1.4131(14)
C11 N1 1.4548(13)
C12 C13 1.4013(15)
C12 C20 1.5260(15)
C13 C14 1.3901(17)
C13 H13 0.95
C14 C15 1.3862(18)
C14 H14 0.95
C15 C16 1.3981(16)
C15 H15 0.95
C16 C17 1.5224(16)
C17 C19 1.5361(17)
C17 C18 1.5394(17)
C17 H17 1.0
C18 H18A 0.98
C18 H18B 0.98
C18 H18C 0.98
C19 H19A 0.98
C19 H19B 0.98
C19 H19C 0.98
C20 C22 1.5381(15)
C20 C21 1.5386(15)
C20 H20 1.0
C21 H21A 0.98
C21 H21B 0.98
C21 H21C 0.98
C22 H22A 0.98
C22 H22B 0.98
C22 H22C 0.98
C23 N2 1.3382(14)
C23 C24 1.3974(16)
C23 H23 0.95
C24 C25 1.3836(18)
C24 H24 0.95
C25 N3 1.3519(14)
C25 H25 0.95
C26 N4 1.3379(14)
C26 C27 1.4003(17)
C26 H26 0.95
C27 C28 1.3805(19)
C27 H27 0.95
C28 N5 1.3526(14)
C28 H28 0.95
C29 N6 1.3373(15)
C29 C30 1.4041(16)
C29 H29 0.95
C30 C31 1.3780(18)
C30 H30 0.95
C31 N7 1.3538(14)
C31 H31 0.95
Cu01 N4 2.1232(10)
Cu01 N6 2.1384(10)
Cu01 N2 2.1508(10)
N2 N3 1.3642(12)
N4 N5 1.3644(13)
N6 N7 1.3688(12)
